data_4037079
loop_
_publ_author_name
'Tang, Fei'
'Banwell, Martin G.'
'Willis, Anthony C.'

_publ_section_title
;
 A Raney Cobalt Mediated Reductive Cyclization Route to the Uleine
 Alkaloid Gilbertine.
;
_journal_issue 21
_journal_name_full 'The Journal of organic chemistry'
_journal_page_first 10551
_journal_page_last 10557
_journal_paper_doi 10.1021/acs.joc.6b01424
_journal_volume 81
_journal_year 2016
_chemical_compound_source local
_chemical_formula_moiety 'C23 H22 N2 O4'
_chemical_formula_sum 'C23 H22 N2 O4'
_chemical_formula_weight 390.44
_space_group_IT_number 2
_space_group_name_Hall '-P 1'
_space_group_name_H-M_alt 'P -1'
_symmetry_cell_setting triclinic
_symmetry_space_group_name_Hall '-P 1'
_symmetry_space_group_name_H-M 'P -1'
_atom_sites_solution_hydrogens difmap
_atom_sites_solution_primary direct
_audit_creation_date 16-04-19
_audit_creation_method CRYSTALS_ver_14.40
_audit_update_record
;
2016-04-19 - Report on C23 H22 N2 O4 
             by Anthony C. Willis
             for   Fei Tang and Martin Banwell

2016-04-19 - details of refinement in _refine_special_details below

2016-04-19 - passes checkcif tests with minor warnings  
;
_cell_angle_alpha 109.830(4)
_cell_angle_beta 97.254(3)
_cell_angle_gamma 99.900(3)
_cell_formula_units_Z 2
_cell_length_a 5.8560(2)
_cell_length_b 11.9176(4)
_cell_length_c 15.3239(7)
_cell_measurement_reflns_used 6879
_cell_measurement_temperature 150
_cell_measurement_theta_max 72
_cell_measurement_theta_min 4
_cell_volume 971.19(7)
_computing_cell_refinement 'CrysAlisPro (Agilent Technologies, 2015)'
_computing_data_collection
;
CrysAlisPro, Agilent Technologies,
Version 1.171.37.35h (release 09-02-2015 CrysAlis171 .NET)
(compiled Feb 9 2015,16:26:32)
;
_computing_data_reduction 'CrysAlisPro (Agilent Technologies, 2015)'
_computing_molecular_graphics 'PLATON (Spek, 2008)'
_computing_publication_material 'CRYSTALS (Betteridge et al., 2003)'
_computing_structure_refinement 'CRYSTALS (Betteridge et al., 2003)'
_computing_structure_solution 'SIR92 (Altomare et al., 1994)'
_diffrn_ambient_temperature 150
_diffrn_measured_fraction_theta_full 0.996
_diffrn_measured_fraction_theta_max 0.993
_diffrn_measurement_device Area
_diffrn_measurement_device_type 'SuperNova, Dual, Cu at zero, EosS2'
_diffrn_measurement_method \w
_diffrn_radiation_monochromator mirror
_diffrn_radiation_source 'Supernova (Cu) X-ray Source'
_diffrn_radiation_type 'Cu K\a'
_diffrn_radiation_wavelength 1.54184
_diffrn_reflns_av_R_equivalents 0.024
_diffrn_reflns_limit_h_max 7
_diffrn_reflns_limit_h_min -6
_diffrn_reflns_limit_k_max 14
_diffrn_reflns_limit_k_min -11
_diffrn_reflns_limit_l_max 16
_diffrn_reflns_limit_l_min -18
_diffrn_reflns_number 14521
_diffrn_reflns_theta_full 71.213
_diffrn_reflns_theta_max 72.299
_diffrn_reflns_theta_min 4.052
_diffrn_standards_number 0
_exptl_absorpt_coefficient_mu 0.750
_exptl_absorpt_correction_T_max 0.98
_exptl_absorpt_correction_T_min 0.90
_exptl_absorpt_correction_type multi-scan
_exptl_absorpt_process_details
;
CrysAlisPro, Agilent Technologies,
Version 1.171.37.35h (release 09-02-2015 CrysAlis171 .NET)
(compiled Feb 9 2015,16:26:32)
Empirical absorption correction using spherical harmonics,
 implemented in SCALE3 ABSPACK scaling algorithm.
;
_exptl_crystal_colour 'pale yellow'
_exptl_crystal_density_diffrn 1.335
_exptl_crystal_density_method 'not measured'
_exptl_crystal_description lath
_exptl_crystal_F_000 412
_exptl_crystal_size_max 0.301
_exptl_crystal_size_mid 0.108
_exptl_crystal_size_min 0.028
_refine_diff_density_max 0.29
_refine_diff_density_min -0.29
_refine_ls_extinction_method None
_refine_ls_goodness_of_fit_ref 0.9915
_refine_ls_hydrogen_treatment constr
_refine_ls_matrix_type full
_refine_ls_number_parameters 299
_refine_ls_number_reflns 3819
_refine_ls_number_restraints 20
_refine_ls_R_factor_all 0.0466
_refine_ls_R_factor_gt 0.0413
_refine_ls_shift/su_max 0.0034869
_refine_ls_shift/su_mean 0.0001480
_refine_ls_structure_factor_coef Fsqd
_refine_ls_weighting_details
;
 Method= Modified Sheldrick 
 w=1/[\s^2^(F^2^) + ( 0.04P)^2^ + 0.41P] 
 ,where P=(max(Fo^2^,0) + 2Fc^2^)/3 
;
_refine_ls_weighting_scheme calc
_refine_ls_wR_factor_all 0.1048
_refine_ls_wR_factor_gt 0.1007
_refine_ls_wR_factor_ref 0.1048
_reflns_limit_h_max 7
_reflns_limit_h_min -7
_reflns_limit_k_max 13
_reflns_limit_k_min -14
_reflns_limit_l_max 18
_reflns_limit_l_min 0
_reflns_number_gt 3382
_reflns_number_total 3819
_reflns_threshold_expression I>2.0\s(I)
_oxford_diffrn_Wilson_B_factor 2.87
_oxford_diffrn_Wilson_scale 0.02
_oxford_refine_ls_r_factor_ref 0.0466
_oxford_refine_ls_scale 8.6(3)
_oxford_reflns_number_all 3819
_oxford_reflns_threshold_expression_ref I>-10.0\s(I)
_oxford_structure_analysis_title 'Z:\ban1626SN\Tony_ban1626SN_data At 11:36 on'
_cod_data_source_file jo6b01424_si_003.cif
_cod_data_source_block ban1626SN
_cod_original_sg_symbol_Hall '-P 1 '
_cod_original_sg_symbol_H-M 'P -1 '
_cod_database_code 4037079

loop_
_symmetry_equiv_pos_as_xyz
x,y,z
-x,-y,-z

loop_
_atom_site_label
_atom_site_type_symbol
_atom_site_fract_x
_atom_site_fract_y
_atom_site_fract_z
_atom_site_U_iso_or_equiv
_atom_site_occupancy
_atom_site_adp_type
_atom_site_refinement_flags_posn
_atom_site_refinement_flags_adp
_atom_site_refinement_flags_occupancy
O1 O 1.21419(17) 0.65568(9) 0.39568(8) 0.0342 1.0000 Uani . . .
O2 O 1.37974(19) 0.83213(10) 0.50611(8) 0.0423 1.0000 Uani . . .
O3 O 0.83173(19) 0.66459(10) 0.50910(8) 0.0368 1.0000 Uani . . .
O4 O 0.2100(7) 0.5293(3) 0.1263(3) 0.0392 0.550(5) Uani D U P
O104 O 0.2495(8) 0.4970(4) 0.0919(3) 0.0387 0.450(5) Uani D U P
N1 N 1.22649(19) 0.76574(10) 0.43651(9) 0.0288 1.0000 Uani . . .
N2 N 0.8074(3) 0.16393(15) 0.23588(14) 0.0586 1.0000 Uani . . .
C1 C 1.0532(2) 0.82198(12) 0.39947(10) 0.0263 1.0000 Uani . . .
C2 C 1.1322(3) 0.94257(12) 0.40774(10) 0.0320 1.0000 Uani . . .
C3 C 0.9783(3) 0.99854(13) 0.37092(11) 0.0352 1.0000 Uani . . .
C4 C 0.7478(3) 0.93425(14) 0.32762(11) 0.0354 1.0000 Uani . . .
C5 C 0.6715(2) 0.81430(13) 0.32138(11) 0.0318 1.0000 Uani . . .
C6 C 0.8224(2) 0.75400(12) 0.35621(10) 0.0264 1.0000 Uani . . .
C7 C 0.7310(2) 0.62432(12) 0.34485(11) 0.0284 1.0000 Uani . . .
C8 C 0.6187(3) 0.54171(14) 0.26042(13) 0.0399 1.0000 Uani . . .
C9 C 0.5076(3) 0.40889(15) 0.23851(15) 0.0547 1.0000 Uani D . .
C10 C 0.4931(3) 0.38068(14) 0.32763(14) 0.0413 1.0000 Uani . . .
C11 C 0.7063(3) 0.45262(14) 0.40686(12) 0.0374 1.0000 Uani . . .
C12 C 0.7604(2) 0.58907(13) 0.42887(11) 0.0302 1.0000 Uani . . .
C13 C 0.3105(5) 0.3527(2) 0.14641(19) 0.0373 0.550(5) Uani D . P
C14 C 0.1288(5) 0.4299(3) 0.1560(3) 0.0400 0.550(5) Uani D . P
C15 C 0.0503(14) 0.6060(7) 0.1365(6) 0.0416 0.550(5) Uani D U P
C16 C 0.1616(3) 0.70811(18) 0.11066(12) 0.0472 1.0000 Uani D . .
C17 C 0.3582(3) 0.72381(17) 0.07088(13) 0.0464 1.0000 Uani . . .
C18 C 0.4287(3) 0.82954(17) 0.05278(14) 0.0499 1.0000 Uani . . .
C19 C 0.3045(4) 0.92042(18) 0.07470(16) 0.0565 1.0000 Uani . . .
C20 C 0.1098(4) 0.9066(2) 0.11594(17) 0.0663 1.0000 Uani . . .
C21 C 0.0413(4) 0.8017(2) 0.13356(15) 0.0621 1.0000 Uani . . .
C22 C 0.4581(3) 0.24224(14) 0.30724(14) 0.0438 1.0000 Uani . . .
C23 C 0.6530(3) 0.19603(14) 0.26747(13) 0.0440 1.0000 Uani . . .
C113 C 0.2271(5) 0.3889(3) 0.2038(3) 0.0332 0.450(5) Uani D . P
C114 C 0.1770(7) 0.3828(3) 0.1026(3) 0.0400 0.450(5) Uani D . P
C115 C 0.1007(17) 0.5796(9) 0.1219(8) 0.0425 0.450(5) Uani D U P
H21 H 1.2899 0.9860 0.4383 0.0384 1.0000 Uiso R . .
H31 H 1.0301 1.0806 0.3753 0.0422 1.0000 Uiso R . .
H41 H 0.6416 0.9724 0.3021 0.0425 1.0000 Uiso R . .
H51 H 0.5120 0.7722 0.2926 0.0382 1.0000 Uiso R . .
H81 H 0.6075 0.5692 0.2090 0.0478 1.0000 Uiso R . .
H91 H 0.6310 0.3711 0.2172 0.0656 0.550 Uiso R . .
H92 H 0.5764 0.3540 0.1947 0.0656 0.450 Uiso R . .
H101 H 0.3578 0.4048 0.3494 0.0496 1.0000 Uiso R . .
H111 H 0.6772 0.4391 0.4625 0.0448 1.0000 Uiso R . .
H112 H 0.8405 0.4229 0.3891 0.0448 1.0000 Uiso R . .
H131 H 0.3790 0.3519 0.0933 0.0447 0.550 Uiso R . .
H132 H 0.2366 0.2712 0.1380 0.0447 0.550 Uiso R . .
H141 H 0.1118 0.4613 0.2201 0.0480 0.550 Uiso R . .
H142 H -0.0191 0.3816 0.1171 0.0480 0.550 Uiso R . .
H151 H 0.0283 0.6355 0.2000 0.0499 0.550 Uiso R . .
H152 H -0.0979 0.5633 0.0953 0.0499 0.550 Uiso R . .
H171 H 0.4454 0.6619 0.0559 0.0556 1.0000 Uiso R . .
H181 H 0.5634 0.8394 0.0251 0.0598 1.0000 Uiso R . .
H191 H 0.3525 0.9923 0.0615 0.0677 1.0000 Uiso R . .
H201 H 0.0244 0.9692 0.1319 0.0796 1.0000 Uiso R . .
H211 H -0.0920 0.7928 0.1622 0.0745 1.0000 Uiso R . .
H221 H 0.4522 0.2286 0.3646 0.0526 1.0000 Uiso R . .
H222 H 0.3136 0.1997 0.2634 0.0526 1.0000 Uiso R . .
H1131 H 0.1735 0.4553 0.2435 0.0398 0.450 Uiso R . .
H1132 H 0.1468 0.3144 0.2070 0.0398 0.450 Uiso R . .
H1141 H 0.0114 0.3538 0.0788 0.0480 0.450 Uiso R . .
H1142 H 0.2575 0.3266 0.0663 0.0480 0.450 Uiso R . .
H1151 H 0.1035 0.5954 0.1871 0.0509 0.450 Uiso R . .
H1152 H -0.0549 0.5390 0.0866 0.0509 0.450 Uiso R . .

loop_
_atom_site_aniso_label
_atom_site_aniso_U_11
_atom_site_aniso_U_22
_atom_site_aniso_U_33
_atom_site_aniso_U_23
_atom_site_aniso_U_13
_atom_site_aniso_U_12
O1 0.0274(5) 0.0258(5) 0.0494(6) 0.0119(4) 0.0106(4) 0.0086(4)
O2 0.0315(5) 0.0360(6) 0.0496(7) 0.0121(5) -0.0050(5) -0.0007(4)
O3 0.0389(6) 0.0334(5) 0.0435(6) 0.0191(5) 0.0141(5) 0.0079(4)
O4 0.0355(16) 0.0401(18) 0.047(2) 0.0242(15) 0.0068(14) 0.0072(13)
O104 0.0416(19) 0.042(2) 0.035(2) 0.0167(16) 0.0084(14) 0.0115(14)
N1 0.0214(5) 0.0264(6) 0.0381(6) 0.0120(5) 0.0084(5) 0.0023(4)
N2 0.0557(10) 0.0461(9) 0.0765(12) 0.0217(8) 0.0133(9) 0.0202(8)
C1 0.0260(6) 0.0235(6) 0.0308(7) 0.0105(5) 0.0096(5) 0.0055(5)
C2 0.0328(7) 0.0233(6) 0.0365(8) 0.0088(6) 0.0103(6) -0.0004(5)
C3 0.0466(8) 0.0217(6) 0.0413(8) 0.0148(6) 0.0165(7) 0.0062(6)
C4 0.0406(8) 0.0303(7) 0.0452(8) 0.0217(6) 0.0151(7) 0.0130(6)
C5 0.0266(6) 0.0312(7) 0.0431(8) 0.0202(6) 0.0089(6) 0.0059(5)
C6 0.0248(6) 0.0231(6) 0.0351(7) 0.0143(5) 0.0103(5) 0.0045(5)
C7 0.0196(6) 0.0248(6) 0.0458(8) 0.0199(6) 0.0067(5) 0.0035(5)
C8 0.0332(7) 0.0294(7) 0.0562(10) 0.0272(7) -0.0093(7) -0.0053(6)
C9 0.0526(10) 0.0302(8) 0.0717(12) 0.0317(8) -0.0264(9) -0.0139(7)
C10 0.0281(7) 0.0286(7) 0.0761(12) 0.0286(8) 0.0161(7) 0.0059(6)
C11 0.0442(8) 0.0312(8) 0.0469(9) 0.0241(7) 0.0145(7) 0.0107(6)
C12 0.0232(6) 0.0296(7) 0.0451(8) 0.0205(6) 0.0119(6) 0.0072(5)
C13 0.0489(18) 0.0250(13) 0.0301(16) 0.0073(11) 0.0073(13) -0.0050(12)
C14 0.0322(15) 0.0449(19) 0.041(2) 0.0236(17) -0.0030(13) -0.0053(13)
C15 0.030(3) 0.056(3) 0.041(3) 0.022(3) 0.0077(19) 0.008(2)
C16 0.0417(9) 0.0578(11) 0.0358(9) 0.0191(8) 0.0006(7) -0.0031(8)
C17 0.0427(9) 0.0476(10) 0.0522(10) 0.0231(8) 0.0093(8) 0.0095(7)
C18 0.0466(9) 0.0471(10) 0.0618(11) 0.0248(9) 0.0198(8) 0.0096(8)
C19 0.0567(11) 0.0399(9) 0.0703(13) 0.0191(9) 0.0108(10) 0.0088(8)
C20 0.0551(12) 0.0537(12) 0.0791(15) 0.0068(11) 0.0191(11) 0.0165(9)
C21 0.0467(10) 0.0736(14) 0.0553(12) 0.0105(10) 0.0197(9) 0.0067(10)
C22 0.0420(8) 0.0308(8) 0.0669(11) 0.0290(8) 0.0133(8) 0.0049(6)
C23 0.0477(9) 0.0299(8) 0.0578(10) 0.0233(7) 0.0029(8) 0.0085(7)
C113 0.0331(17) 0.0242(16) 0.037(2) 0.0127(14) -0.0004(14) -0.0046(12)
C114 0.046(2) 0.0356(19) 0.029(2) 0.0057(16) -0.0027(16) 0.0042(16)
C115 0.030(4) 0.062(5) 0.038(3) 0.020(3) 0.014(2) 0.007(3)

loop_
_atom_type_symbol
_atom_type_scat_dispersion_real
_atom_type_scat_dispersion_imag
_atom_type_scat_Cromer_Mann_a1
_atom_type_scat_Cromer_Mann_b1
_atom_type_scat_Cromer_Mann_a2
_atom_type_scat_Cromer_Mann_b2
_atom_type_scat_Cromer_Mann_a3
_atom_type_scat_Cromer_Mann_b3
_atom_type_scat_Cromer_Mann_a4
_atom_type_scat_Cromer_Mann_b4
_atom_type_scat_Cromer_Mann_c
_atom_type_scat_source
C 0.0181 0.0091 2.3100 20.8439 1.0200 10.2075 1.5886 0.5687 0.8650 51.6512 0.2156 'International Tables Vol C 4.2.6.8 and 6.1.1.4'
H 0.0000 0.0000 0.4930 10.5109 0.3229 26.1257 0.1402 3.1424 0.0408 57.7998 0.0030 'International Tables Vol C 4.2.6.8 and 6.1.1.4'
N 0.0311 0.0180 12.2126 0.0057 3.1322 9.8933 2.0125 28.9975 1.1663 0.5826 -11.5290 'International Tables Vol C 4.2.6.8 and 6.1.1.4'
O 0.0492 0.0322 3.0485 13.2771 2.2868 5.7011 1.5463 0.3239 0.8670 32.9089 0.2508 'International Tables Vol C 4.2.6.8 and 6.1.1.4'

loop_
_geom_angle_atom_site_label_1
_geom_angle_atom_site_label_2
_geom_angle_atom_site_label_3
_geom_angle
_geom_angle_publ_flag
C14 O4 C15 110.3(5) yes
C114 O104 C115 114.1(5) yes
O1 N1 O2 123.46(12) yes
O1 N1 C1 118.72(11) yes
O2 N1 C1 117.81(11) yes
N1 C1 C2 116.77(12) yes
N1 C1 C6 120.24(11) yes
C2 C1 C6 122.97(13) yes
C1 C2 C3 119.11(13) yes
C1 C2 H21 120.4 no
C3 C2 H21 120.4 no
C2 C3 C4 119.65(13) yes
C2 C3 H31 120.2 no
C4 C3 H31 120.2 no
C3 C4 C5 120.28(14) yes
C3 C4 H41 119.9 no
C5 C4 H41 119.9 no
C4 C5 C6 121.79(13) yes
C4 C5 H51 119.1 no
C6 C5 H51 119.1 no
C1 C6 C5 116.18(12) yes
C1 C6 C7 124.77(12) yes
C5 C6 C7 119.05(12) yes
C6 C7 C8 120.13(13) yes
C6 C7 C12 119.33(13) yes
C8 C7 C12 120.51(12) yes
C7 C8 C9 126.37(14) yes
C7 C8 H81 116.8 no
C9 C8 H81 116.8 no
C8 C9 C10 112.34(15) yes
C8 C9 C13 112.33(15) yes
C10 C9 C13 124.40(16) yes
C8 C9 C113 107.36(16) yes
C10 C9 C113 96.51(18) yes
C8 C9 H91 101.1 no
C10 C9 H91 101.1 no
C13 C9 H91 101.1 no
C8 C9 H92 113.1 no
C10 C9 H92 113.1 no
C113 C9 H92 113.1 no
C9 C10 C11 112.57(12) yes
C9 C10 C22 111.76(15) yes
C11 C10 C22 110.33(13) yes
C9 C10 H101 107.3 no
C11 C10 H101 107.3 no
C22 C10 H101 107.3 no
C10 C11 C12 114.01(12) yes
C10 C11 H111 108.3 no
C12 C11 H111 108.3 no
C10 C11 H112 108.3 no
C12 C11 H112 108.3 no
H111 C11 H112 109.5 no
C11 C12 C7 114.82(13) yes
C11 C12 O3 122.77(13) yes
C7 C12 O3 122.35(12) yes
C9 C13 C14 109.0(2) yes
C9 C13 H131 109.6 no
C14 C13 H131 109.6 no
C9 C13 H132 109.6 no
C14 C13 H132 109.6 no
H131 C13 H132 109.5 no
C13 C14 O4 108.1(3) yes
C13 C14 H141 109.8 no
O4 C14 H141 109.8 no
C13 C14 H142 109.8 no
O4 C14 H142 109.8 no
H141 C14 H142 109.5 no
O4 C15 C16 104.9(4) yes
O4 C15 H151 110.6 no
C16 C15 H151 110.6 no
O4 C15 H152 110.6 no
C16 C15 H152 110.6 no
H151 C15 H152 109.5 no
C15 C16 C17 131.1(3) yes
C15 C16 C21 110.6(3) yes
C17 C16 C21 118.31(18) yes
C17 C16 C115 113.3(3) yes
C21 C16 C115 128.3(3) yes
C16 C17 C18 120.30(18) yes
C16 C17 H171 119.9 no
C18 C17 H171 119.8 no
C17 C18 C19 120.42(18) yes
C17 C18 H181 119.8 no
C19 C18 H181 119.8 no
C18 C19 C20 119.76(19) yes
C18 C19 H191 120.1 no
C20 C19 H191 120.1 no
C19 C20 C21 119.4(2) yes
C19 C20 H201 120.3 no
C21 C20 H201 120.3 no
C16 C21 C20 121.74(18) yes
C16 C21 H211 119.1 no
C20 C21 H211 119.1 no
C10 C22 C23 110.73(13) yes
C10 C22 H221 109.2 no
C23 C22 H221 109.2 no
C10 C22 H222 109.2 no
C23 C22 H222 109.2 no
H221 C22 H222 109.5 no
C22 C23 N2 177.46(17) yes
C9 C113 C114 109.4(3) yes
C9 C113 H1131 109.5 no
C114 C113 H1131 109.5 no
C9 C113 H1132 109.5 no
C114 C113 H1132 109.5 no
H1131 C113 H1132 109.5 no
C113 C114 O104 114.4(3) yes
C113 C114 H1141 108.2 no
O104 C114 H1141 108.2 no
C113 C114 H1142 108.2 no
O104 C114 H1142 108.2 no
H1141 C114 H1142 109.5 no
C16 C115 O104 118.2(6) yes
C16 C115 H1151 107.3 no
O104 C115 H1151 107.2 no
C16 C115 H1152 107.3 no
O104 C115 H1152 107.3 no
H1151 C115 H1152 109.5 no

loop_
_geom_bond_atom_site_label_1
_geom_bond_atom_site_label_2
_geom_bond_distance
_geom_bond_publ_flag
O1 N1 1.2314(15) yes
O2 N1 1.2291(16) yes
O3 C12 1.2190(19) yes
O4 C14 1.437(4) yes
O4 C15 1.402(6) yes
O104 C114 1.424(5) yes
O104 C115 1.424(6) yes
N1 C1 1.4655(18) yes
N2 C23 1.141(2) yes
C1 C2 1.3886(19) yes
C1 C6 1.3985(19) yes
C2 C3 1.382(2) yes
C2 H21 0.950 no
C3 C4 1.386(2) yes
C3 H31 0.950 no
C4 C5 1.389(2) yes
C4 H41 0.950 no
C5 C6 1.3935(19) yes
C5 H51 0.950 no
C6 C7 1.4881(17) yes
C7 C8 1.332(2) yes
C7 C12 1.483(2) yes
C8 C9 1.5072(19) yes
C8 H81 0.950 no
C9 C10 1.522(3) yes
C9 C13 1.567(3) yes
C9 C113 1.612(3) yes
C9 H91 0.950 no
C9 H92 0.950 no
C10 C11 1.520(2) yes
C10 C22 1.543(2) yes
C10 H101 0.950 no
C11 C12 1.5107(19) yes
C11 H111 0.950 no
C11 H112 0.950 no
C13 C14 1.511(5) yes
C13 H131 0.950 no
C13 H132 0.950 no
C14 H141 0.950 no
C14 H142 0.950 no
C15 C16 1.478(8) yes
C15 H151 0.950 no
C15 H152 0.950 no
C16 C17 1.383(3) yes
C16 C21 1.390(3) yes
C16 C115 1.584(10) yes
C17 C18 1.386(2) yes
C17 H171 0.950 no
C18 C19 1.378(3) yes
C18 H181 0.950 no
C19 C20 1.384(3) yes
C19 H191 0.950 no
C20 C21 1.371(3) yes
C20 H201 0.950 no
C21 H211 0.950 no
C22 C23 1.463(2) yes
C22 H221 0.950 no
C22 H222 0.950 no
C113 C114 1.516(5) yes
C113 H1131 0.950 no
C113 H1132 0.950 no
C114 H1141 0.950 no
C114 H1142 0.950 no
C115 H1151 0.950 no
C115 H1152 0.950 no

loop_
_geom_contact_atom_site_label_1
_geom_contact_atom_site_label_2
_geom_contact_distance
_geom_contact_site_symmetry_2
_geom_contact_publ_flag
O1 O3 2.9980(16) . no
O1 C7 2.7632(16) . no
O1 C7 3.2699(16) 1_655 no
O1 C12 2.8001(17) . no
O2 C22 3.345(2) 2_766 no
O2 C2 3.335(2) 2_876 no
O2 C4 3.344(2) 2_776 no
O3 N1 2.9386(17) . no
O3 C1 3.1423(19) . no
O4 C8 2.899(5) . no
O104 C8 2.981(5) . no
O104 C115 3.377(12) 2_565 no
N1 C5 3.4020(18) 1_655 no
N1 C12 3.1101(19) . no
C1 C3 3.490(2) 2_776 no
C2 C2 3.387(2) 2_776 no
C2 C3 3.393(2) 2_776 no
C8 C15 3.481(9) 1_655 no
C16 C114 3.318(5) 2_565 no
C17 C114 3.569(5) 2_565 no
C21 C114 3.469(5) 2_565 no
C22 O2 3.345(2) 2_766 no
C115 C115 3.501(16) 2_565 no

loop_
_geom_torsion_atom_site_label_1
_geom_torsion_atom_site_label_2
_geom_torsion_atom_site_label_3
_geom_torsion_atom_site_label_4
_geom_torsion
_geom_torsion_publ_flag
C15 O4 C14 C13 -178.3(5) no
C14 O4 C15 C16 176.0(4) no
O1 N1 C1 C2 -145.71(13) no
O1 N1 C1 C6 32.78(19) no
O2 N1 C1 C2 32.98(18) no
O2 N1 C1 C6 -148.53(13) no
N1 C1 C2 C3 177.71(13) no
C6 C1 C2 C3 -0.7(2) no
N1 C1 C6 C5 -178.70(13) no
N1 C1 C6 C7 0.9(2) no
C2 C1 C6 C5 -0.3(2) no
C2 C1 C6 C7 179.29(14) no
C1 C2 C3 C4 0.8(2) no
C2 C3 C4 C5 0.1(2) no
C3 C4 C5 C6 -1.2(2) no
C4 C5 C6 C1 1.3(2) no
C4 C5 C6 C7 -178.33(14) no
C1 C6 C7 C8 -129.28(16) no
C1 C6 C7 C12 52.43(19) no
C5 C6 C7 C8 50.30(19) no
C5 C6 C7 C12 -127.99(14) no
C6 C7 C8 C9 -177.24(15) no
C12 C7 C8 C9 1.0(2) no
C6 C7 C12 O3 8.83(19) no
C6 C7 C12 C11 -168.41(12) no
C8 C7 C12 O3 -169.46(14) no
C8 C7 C12 C11 13.30(19) no
C7 C8 C9 C10 11.1(3) no
C7 C8 C9 C13 157.16(19) no
C8 C9 C10 C11 -36.5(2) no
C8 C9 C10 C22 -161.30(15) no
C13 C9 C10 C11 -177.70(19) no
C13 C9 C10 C22 57.5(2) no
C8 C9 C13 C14 -55.4(3) no
C10 C9 C13 C14 85.8(3) no
C9 C10 C11 C12 52.0(2) no
C22 C10 C11 C12 177.53(14) no
C9 C10 C22 C23 59.0(2) no
C11 C10 C22 C23 -67.0(2) no
C10 C11 C12 O3 143.00(15) no
C10 C11 C12 C7 -39.77(18) no
C9 C13 C14 O4 85.6(3) no
O4 C15 C16 C17 9.3(8) no
O4 C15 C16 C21 -169.6(4) no
C15 C16 C17 C18 179.9(5) no
C21 C16 C17 C18 -1.4(3) no
C15 C16 C21 C20 -179.6(4) no
C17 C16 C21 C20 1.4(3) no
C16 C17 C18 C19 0.4(3) no
C17 C18 C19 C20 0.7(3) no
C18 C19 C20 C21 -0.7(3) no
C19 C20 C21 C16 -0.3(3) no
